data_2241524
loop_
_publ_author_name
'Bell, Anthony M. T.'
'Henderson, C. Michael B.'

_publ_section_title
;
 Rietveld refinement of the crystal structures of Rb~2~<i>X</i>Si~5~O~12~
 (<i>X</i> = Ni, Mn).
;
_journal_coeditor_code VN2106
_journal_issue 2
_journal_name_full 'Acta Crystallographica Section E'
_journal_page_first 249
_journal_page_last 252
_journal_paper_doi 10.1107/S2056989016001390
_journal_volume 72
_journal_year 2016
_chemical_formula_iupac 'Rb2 Ni1 Si5 O12'
_chemical_formula_moiety
;
Rb2 Ni1 Si5 O12
;
_chemical_formula_structural
;
Rb2 Ni1 Si5 O12
;
_chemical_formula_sum 'Ni O12 Rb2 Si5'
_chemical_formula_weight 562.0584
_chemical_name_common 'rubidium nickel silicon oxide'
_chemical_name_systematic
;
Dirubidium nickel(II) pentasilicate
;
_space_group_IT_number 61
_symmetry_cell_setting orthorhombic
_symmetry_space_group_name_Hall '-P 2ac 2ab'
_symmetry_space_group_name_H-M 'P b c a'
_cell_angle_alpha 90.00000
_cell_angle_beta 90.00000
_cell_angle_gamma 90.00000
_cell_formula_units_Z 8
_cell_length_a 13.469(3)
_cell_length_b 13.480(3)
_cell_length_c 13.442(2)
_cell_measurement_temperature 293
_cell_volume 2440.6(8)
_computing_data_collection
;
<i>X'Pert Data Collector</i> (PANalytical, 2006)
;
_computing_molecular_graphics
;
<i>VESTA</i> (Momma & Izumi, 2008)
;
_computing_publication_material
;
publCIF (Westrip, 2010)
;
_computing_structure_refinement
;
<i>FULLPROF</i> (Rodr\'iguez-Carvajal, 1993)
;
_diffrn_ambient_temperature 293
_diffrn_measurement_device_type 'PANalytical X'Pert Pro MPD diffractometer'
_diffrn_radiation_type 'Cu K\a'
_diffrn_radiation_wavelength 1.5418
_exptl_crystal_density_diffrn 3.0590(10)
_exptl_crystal_density_method 'not measured'
_pd_char_colour purple-blue
_pd_instr_location 'PANalytical X'Pert Pro MPD, MERI, Sheffield Hallam University'
_pd_meas_2theta_range_inc 0.016711
_pd_meas_2theta_range_max 79.99515
_pd_meas_2theta_range_min 10.00836
_pd_meas_number_of_points 4189
_pd_meas_scan_method step
_pd_prep_pressure 100
_pd_prep_temperature 1193
_pd_proc_2theta_range_inc 0.016711
_pd_proc_2theta_range_max 79.8834
_pd_proc_2theta_range_min 9.8967
_pd_proc_ls_background_function 'cubic splines interpolation'
_pd_proc_ls_pref_orient_corr
;
;
_pd_proc_ls_profile_function 'T-C-H Pseudo-Voigt'
_pd_proc_ls_prof_R_factor 9.0479
_pd_proc_ls_prof_wR_expected 4.2628
_pd_proc_ls_prof_wR_factor 12.0071
_pd_proc_wavelength 1.540560
_pd_spec_mounting 'flat plate'
_pd_spec_mount_mode reflection
_pd_spec_shape irregular
_pd_spec_size_axial 10
_pd_spec_size_equat 10
_pd_spec_size_thick 0.1
_refine_ls_goodness_of_fit_all 2.817
_refine_ls_number_parameters 73
_refine_ls_number_reflns 1861
_refine_ls_number_restraints 24
_cod_data_source_file vn2106sup1.cif
_cod_data_source_block Rb2NiSi5O12
_cod_original_cell_volume 2440.7(8)
_cod_original_formula_sum
;
Ni1 O12 Rb2 Si5
;
_cod_database_code 2241524

loop_
_symmetry_equiv_pos_as_xyz
x,y,z
x+1/2,-y+1/2,-z
-x,y+1/2,-z+1/2
-x+1/2,-y,z+1/2
-x,-y,-z
-x+1/2,y+1/2,z
x,-y+1/2,z+1/2
x+1/2,y,-z+1/2

loop_
_atom_site_type_symbol
_atom_site_label
_atom_site_fract_x
_atom_site_fract_y
_atom_site_fract_z
_atom_site_U_iso_or_equiv
_atom_site_adp_type
_atom_site_occupancy
Rb Rb1 0.1367(17) 0.1209(19) 0.134(2) 0.128(4) Uiso 1.00000
Rb Rb2 0.4100(17) 0.3755(18) 0.4037(19) 0.128(4) Uiso 1.00000
Ni Ni1 0.3641(11) 0.8370(10) 0.9075(10) 0.095(12) Uiso 1.00000
Si Si2 0.1383(12) 0.6631(11) 0.6170(13) 0.082(6) Uiso 1.00000
Si Si3 0.5913(12) 0.1289(16) 0.6577(12) 0.082(6) Uiso 1.00000
Si Si4 0.6419(14) 0.5703(13) 0.1057(11) 0.082(6) Uiso 1.00000
Si Si5 0.9207(11) 0.3702(12) 0.8320(14) 0.082(6) Uiso 1.00000
Si Si6 0.8342(11) 0.9051(13) 0.3647(13) 0.082(6) Uiso 1.00000
O O1 0.4680(13) 0.383(4) 0.155(5) 0.017(3) Uiso 1.00000
O O2 0.143(5) 0.4529(14) 0.415(3) 0.017(3) Uiso 1.00000
O O3 0.378(5) 0.130(5) 0.499(2) 0.017(3) Uiso 1.00000
O O4 0.7369(14) 0.436(3) 0.618(6) 0.017(3) Uiso 1.00000
O O5 0.658(2) 0.7205(19) 0.353(6) 0.017(3) Uiso 1.00000
O O6 0.416(3) 0.628(6) 0.7182(13) 0.017(3) Uiso 1.00000
O O7 0.9625(14) 0.861(6) 0.691(2) 0.017(3) Uiso 1.00000
O O8 0.633(5) 0.977(2) 0.860(6) 0.017(3) Uiso 1.00000
O O9 0.903(2) 0.633(6) 0.961(2) 0.017(3) Uiso 1.00000
O O10 0.2157(13) 0.928(2) 0.146(5) 0.017(3) Uiso 1.00000
O O11 0.169(3) 0.2028(17) 0.898(5) 0.017(3) Uiso 1.00000
O O12 0.881(5) 0.096(5) 0.223(2) 0.017(3) Uiso 1.00000

loop_
_atom_type_symbol
_atom_type_scat_Cromer_Mann_a1
_atom_type_scat_Cromer_Mann_a2
_atom_type_scat_Cromer_Mann_a3
_atom_type_scat_Cromer_Mann_a4
_atom_type_scat_Cromer_Mann_b1
_atom_type_scat_Cromer_Mann_b2
_atom_type_scat_Cromer_Mann_b3
_atom_type_scat_Cromer_Mann_b4
_atom_type_scat_Cromer_Mann_c
_atom_type_scat_dispersion_real
_atom_type_scat_dispersion_imag
_atom_type_scat_source
rb 17.17840 9.64350 5.13990 1.52920 1.78880 17.31510 0.27480 164.93399 3.48730 -0.57400 1.60800 International_Tables_for_Crystallography_Vol.C(1991)_Tables_6.1.1.4_and_6.1.1.5
ni 12.83760 7.29200 4.44380 2.38000 3.87850 0.25650 12.17630 66.34210 1.03410 -2.95600 0.50900 International_Tables_for_Crystallography_Vol.C(1991)_Tables_6.1.1.4_and_6.1.1.5
si 6.29150 3.03530 1.98910 1.54100 2.43860 32.33370 0.67850 81.69370 1.14070 0.24400 0.33000 International_Tables_for_Crystallography_Vol.C(1991)_Tables_6.1.1.4_and_6.1.1.5
o 3.04850 2.28680 1.54630 0.86700 13.27710 5.70110 0.32390 32.90890 0.25080 0.04700 0.03200 International_Tables_for_Crystallography_Vol.C(1991)_Tables_6.1.1.4_and_6.1.1.5

loop_
_audit_conform_dict_name
cif_core.dic
cif_pd.dic

loop_
_geom_angle_atom_site_label_1
_geom_angle_atom_site_label_2
_geom_angle_atom_site_label_3
_geom_angle_site_symmetry_1
_geom_angle_site_symmetry_3
_geom_angle
O4 Ni1 O7 3_656 8_456 104(3)
O4 Ni1 O9 3_656 2_467 102(4)
O4 Ni1 O11 3_656 6_555 119(3)
O7 Ni1 O9 8_456 2_467 115(2)
O7 Ni1 O11 8_456 6_555 106(4)
O9 Ni1 O11 2_467 6_555 110(4)
O1 Si2 O3 4_565 6_555 95(4)
O1 Si2 O5 4_565 2_466 115(4)
O1 Si2 O10 4_565 7_565 101(2)
O3 Si2 O5 6_555 2_466 121(5)
O3 Si2 O10 6_555 7_565 96(4)
O5 Si2 O10 2_466 7_565 123(3)
O1 Si3 O2 7_555 2_556 110(4)
O1 Si3 O6 7_555 3_646 87(3)
O1 Si3 O11 7_555 8_556 134(4)
O2 Si3 O6 2_556 3_646 128(4)
O2 Si3 O11 2_556 8_556 82(3)
O6 Si3 O11 3_646 8_556 120(5)
O2 Si4 O3 8_555 3_655 110(4)
O2 Si4 O4 8_555 4_664 88(3)
O2 Si4 O12 8_555 6_655 112(4)
O3 Si4 O4 3_655 4_664 106(5)
O3 Si4 O12 3_655 6_655 133(3)
O4 Si4 O12 4_664 6_655 96(4)
O5 Si5 O7 4_665 3_746 127(3)
O5 Si5 O8 4_665 6_645 109(3)
O5 Si5 O12 4_665 7_555 99(5)
O7 Si5 O8 3_746 6_645 123(5)
O7 Si5 O12 3_746 7_555 99(4)
O8 Si5 O12 6_645 7_555 80(4)
O6 Si6 O8 2_566 4_674 93(5)
O6 Si6 O9 2_566 7_564 94(3)
O6 Si6 O10 2_566 8_555 131(4)
O8 Si6 O9 4_674 7_564 100(5)
O8 Si6 O10 4_674 8_555 94(4)
O9 Si6 O10 7_564 8_555 132(4)
Si2 O1 Si3 4_564 7_554 147(2)
Si3 O2 Si4 2_456 8_455 124(2)
Si2 O3 Si4 6_545 3_645 158(3)
Ni1 O4 Si4 3_646 4_665 130(2)
Si2 O5 Si5 2_566 4_664 131(2)
Si3 O6 Si6 3_656 2_466 129(2)
Ni1 O7 Si5 8_556 3_756 124.2(18)
Si5 O8 Si6 6_655 4_675 165(3)
Ni1 O9 Si6 2_567 7_565 129(2)
Si2 O10 Si6 7_564 8_455 117.0(19)
Ni1 O11 Si3 6_545 8_456 118(2)
Si4 O12 Si5 6_645 7_554 171(3)

loop_
_geom_bond_atom_site_label_1
_geom_bond_atom_site_label_2
_geom_bond_site_symmetry_2
_geom_bond_distance
Rb1 O1 6_545 3.51(6)
Rb1 O2 7_554 3.11(5)
Rb1 O3 4_554 3.84(7)
Rb1 O3 8_455 3.92(7)
Rb1 O4 2_456 3.68(8)
Rb1 O5 3_645 3.08(4)
Rb1 O6 4_564 3.64(8)
Rb1 O7 5_666 2.72(4)
Rb1 O8 5_666 3.37(7)
Rb1 O9 5_666 3.59(8)
Rb1 O10 1_545 2.81(4)
Rb1 O11 1_554 3.39(7)
Rb1 O12 1_455 3.65(7)
Rb1 O12 8_455 3.84(6)
Rb2 O1 1_555 3.43(7)
Rb2 O2 1_555 3.75(7)
Rb2 O3 1_555 3.58(7)
Rb2 O4 5_666 3.23(4)
Rb2 O5 3_645 4.14(7)
Rb2 O5 5_666 3.64(8)
Rb2 O6 5_666 2.85(4)
Rb2 O7 2_466 3.84(8)
Rb2 O8 3_646 3.51(8)
Rb2 O8 7_564 3.65(6)
Rb2 O9 4_664 2.63(4)
Rb2 O9 8_456 3.92(8)
Rb2 O10 6_545 3.92(7)
Rb2 O11 7_554 3.41(5)
Rb2 O12 8_455 4.15(7)
Ni1 O4 3_656 1.93(4)
Ni1 O7 8_456 1.90(3)
Ni1 O9 2_467 1.89(3)
Ni1 O11 6_555 1.87(3)
Si2 O1 4_565 1.64(4)
Si2 O3 6_555 1.66(4)
Si2 O5 2_466 1.64(4)
Si2 O10 7_565 1.66(3)
Si3 O1 7_555 1.67(2)
Si3 O2 2_556 1.63(4)
Si3 O6 3_646 1.67(2)
Si3 O11 8_556 1.63(5)
Si4 O2 8_555 1.61(3)
Si4 O3 3_655 1.64(4)
Si4 O4 4_664 1.64(3)
Si4 O12 6_655 1.65(4)
Si5 O5 4_665 1.64(3)
Si5 O7 3_746 1.61(3)
Si5 O8 6_645 1.65(4)
Si5 O12 7_555 1.62(4)
Si6 O6 2_566 1.64(4)
Si6 O8 4_674 1.65(4)
Si6 O9 7_564 1.67(4)
Si6 O10 8_555 1.63(2)

loop_
_pd_block_diffractogram_id
Rb2NiSi5O12pd

_cod_database_fobs_code 2241524
